data_2000500
loop_
_publ_author_name
'Watson, W. H.'
'Krawiec, M.'
'Ghosh, T.'
'Bartlett, P. D.'

_publ_contact_author
;
    William H. Watson
   Department of Chemistry, Texas Christian University,
         Fort Worth,  Texas 76129, USA
;
_publ_section_title
;
 <i>endo</i>-2-Phenyl-<i>exo</i>-3,4,5-trithiatricyclo[5.2.1.0^2,6^]decane
 <i>exo</i>-4-oxide
;
_journal_issue 11
_journal_name_full 'Acta Crystallographica Section C'
_journal_page_first 2092
_journal_page_last 2094
_journal_paper_doi 10.1107/S0108270192007030
_journal_volume 48
_journal_year 1992
_chemical_formula_sum 'C13 H14 O S3'
_chemical_formula_weight 282.42
_space_group_IT_number 14
_symmetry_cell_setting monoclinic
_symmetry_space_group_name_Hall '-P 2yn'
_symmetry_space_group_name_H-M 'P 1 21/n 1'
_audit_creation_method ' '
_cell_angle_alpha 90
_cell_angle_beta 93.520(10)
_cell_angle_gamma 90
_cell_formula_units_Z 4
_cell_length_a 14.232(3)
_cell_length_b 5.9730(10)
_cell_length_c 14.980(2)
_cell_measurement_reflns_used 25
_cell_measurement_temperature 295
_cell_measurement_theta_max 14.46
_cell_measurement_theta_min 11.57
_cell_volume 1271.0(4)
_computing_cell_refinement 'Syntex  Diffractometer Control'
_computing_data_collection 'Syntex  Diffractometer Control'
_computing_data_reduction 'SHELXTL              '
_computing_publication_material 'SHELXTL             '
_computing_structure_refinement 'SHELXTL         '
_computing_structure_solution 'SHELXTL              '
_diffrn_ambient_temperature 295
_diffrn_measurement_device 'R3M/\m update of Syntex P2~1~'
_diffrn_measurement_method \w
_diffrn_radiation_monochromator graphite
_diffrn_radiation_source 'x-ray tube'
_diffrn_radiation_type
;
MoK\a radiation, graphite monochromator
;
_diffrn_radiation_wavelength 0.71073
_diffrn_reflns_av_R_equivalents 0.008
_diffrn_reflns_limit_h_max 18
_diffrn_reflns_limit_h_min -18
_diffrn_reflns_limit_k_max 7
_diffrn_reflns_limit_k_min 0
_diffrn_reflns_limit_l_max 19
_diffrn_reflns_limit_l_min -3
_diffrn_reflns_number 4103
_diffrn_reflns_theta_max 27.5
_diffrn_reflns_theta_min 3.0
_diffrn_standards_decay_% <+-2
_diffrn_standards_interval_count 100
_diffrn_standards_number 2
_exptl_absorpt_correction_T_max 0.930
_exptl_absorpt_correction_T_min 0.761
_exptl_absorpt_correction_type psi-scan
_exptl_crystal_colour colorless
_exptl_crystal_density_diffrn 1.48
_exptl_crystal_description prism
_exptl_crystal_F_000 592.00
_exptl_crystal_size_max 0.38
_exptl_crystal_size_mid 0.29
_exptl_crystal_size_min 0.09
_refine_diff_density_max 0.39
_refine_diff_density_min -0.35
_refine_ls_extinction_method
;
F~corr~ = F~c~/[1+2.6(2) x 10^-7^F~c~^2^/sin^2^ \q]^1/4^
;
_refine_ls_goodness_of_fit_obs 1.737
_refine_ls_hydrogen_treatment refall
_refine_ls_matrix_type block-cascade
_refine_ls_number_constraints 0
_refine_ls_number_parameters 211
_refine_ls_number_reflns 2551
_refine_ls_number_restraints 0
_refine_ls_R_factor_all 0.0410
_refine_ls_R_factor_obs 0.0346
_refine_ls_shift/esd_max 0.008
_refine_ls_shift/esd_mean 0.001
_refine_ls_structure_factor_coef F
_refine_ls_weighting_details 'w = [\s^2^(F~o~) + 0.00014F~o~^2^]^-1^'
_refine_ls_weighting_scheme calc
_refine_ls_wR_factor_all 0.0394
_refine_ls_wR_factor_obs 0.0388
_reflns_number_observed 2551
_reflns_number_total 2922
_reflns_observed_criterion 'I >= 3\s(I)'
_cod_data_source_file hh1012.cif
_cod_data_source_block hh1012
_cod_depositor_comments
;
The following automatic conversions were performed:

'_refine_ls_weighting_scheme' value 'w = [\s^2^(F~o~) +
0.00014F~o~^2^]^-1^ ' was changed to 'calc'. New tag
'_refine_ls_weighting_details' was created. The value of the new tag
was set to 'w = [\s^2^(F~o~) + 0.00014F~o~^2^]^-1^'.

Automatic conversion script
Id: cif_fix_values 3143 2015-03-26 13:38:13Z robertas 

The following automatic conversions were performed:

'_exptl_absorpt_correction_type' value '\y scan' was replaced with
the value 'psi-scan' as specified in the replacement file
'src/cod-tools/trunk/data/replacement-values/replacement_values.lst'.

Automatic conversion script
Id: cif_fix_values 5376 2017-05-30 11:51:03Z andrius 
;
_cod_original_cell_volume 1270.8(3)
_cod_original_sg_symbol_H-M 'P 21/n                 '
_cod_database_code 2000500

loop_
_symmetry_equiv_pos_as_xyz
'   +x,   +y,   +z'
1/2-x,1/2+y,1/2-z
'   -x,   -y,   -z'
1/2+x,1/2-y,1/2+z

loop_
_atom_site_aniso_label
_atom_site_aniso_U_11
_atom_site_aniso_U_22
_atom_site_aniso_U_33
_atom_site_aniso_U_12
_atom_site_aniso_U_13
_atom_site_aniso_U_23
S1 0.0430(10) 0.0350(10) 0.0310(10) -0.0070(10) -0.0030(10) -0.0060(10)
S2 0.0440(10) 0.0450(10) 0.0230(10) -0.0110(10) -0.0040(10) 0.0030(10)
S3 0.0350(10) 0.0370(10) 0.0260(10) -0.0110(10) -0.0030(10) 0.002(2)
O1 0.0600(10) 0.0490(10) 0.0430(10) -0.0040(10) -0.0190(10) 0.0120(10)
C1 0.0360(10) 0.0400(10) 0.0320(10) 0.0090(10) 0.0020(10) -0.0050(10)
C2 0.0400(10) 0.0700(10) 0.0360(10) 0.0090(10) 0.0120(10) -0.0010(10)
C3 0.0430(10) 0.083(2) 0.0560(10) -0.0100(10) 0.0210(10) 0.0020(10)
C4 0.0250(10) 0.0690(10) 0.0440(10) -0.0050(10) 0.0010(10) -0.0030(10)
C5 0.0290(10) 0.0330(10) 0.0290(10) -0.0040(10) -0.0010(10) 0.0020(10)
C6 0.0270(10) 0.0300(10) 0.0240(10) 0.0010(10) 0.0020(10) 0.0000(10)
C7 0.0360(10) 0.0610(10) 0.0440(10) 0.0190(10) 0.0000(10) 0.0000(10)
C8 0.0260(10) 0.0320(10) 0.0250(10) 0.0000(10) 0.0030(10) 0.0020(10)
C9 0.0320(10) 0.0420(10) 0.0310(10) 0.0000(10) 0.0010(10) -0.0020(10)
C10 0.0320(10) 0.0660(10) 0.0320(10) -0.0050(10) -0.0040(10) 0.0020(10)
C11 0.0260(10) 0.0680(10) 0.0460(10) 0.0060(10) -0.0030(10) 0.0190(10)
C12 0.0340(10) 0.0430(10) 0.0550(10) 0.0100(10) 0.0070(10) 0.0100(10)
C13 0.0330(10) 0.0340(10) 0.0390(10) 0.0020(10) 0.0020(10) -0.0010(10)

loop_
_atom_site_label
_atom_site_fract_x
_atom_site_fract_y
_atom_site_fract_z
_atom_site_U_iso_or_equiv
_atom_site_thermal_displace_type
_atom_site_calc_flag
_atom_site_calc_attached_atom
S1 -0.25370(10) 0.17740(10) 0.38500(10) 0.0360(10) Uani ? ?
S2 -0.20580(10) 0.48760(10) 0.34230(10) 0.0380(10) Uani ? ?
S3 -0.13720(10) 0.55690(10) 0.46660(10) 0.0330(10) Uani ? ?
O1 -0.28440(10) 0.6423(2) 0.32140(10) 0.0520(10) Uani ? ?
C1 -0.26950(10) 0.5517(3) 0.59810(10) 0.0360(10) Uani ? ?
C2 -0.3154(2) 0.4154(4) 0.67120(10) 0.0480(10) Uani ? ?
C3 -0.3874(2) 0.2665(5) 0.6180(2) 0.0600(10) Uani ? ?
C4 -0.37050(10) 0.3267(4) 0.52070(10) 0.0460(10) Uani ? ?
C5 -0.27290(10) 0.2297(3) 0.50150(10) 0.0310(10) Uani ? ?
C6 -0.20170(10) 0.3966(3) 0.54970(10) 0.0270(10) Uani ? ?
C7 -0.35140(10) 0.5769(4) 0.52790(10) 0.0470(10) Uani ? ?
C8 -0.12310(10) 0.2923(3) 0.60840(10) 0.0270(10) Uani ? ?
C9 -0.08220(10) 0.4078(3) 0.68140(10) 0.0350(10) Uani ? ?
C10 -0.00690(10) 0.3165(4) 0.73210(10) 0.0440(10) ? ? ?
C11 0.02870(10) 0.1117(4) 0.71080(10) 0.0470(10) ? ? ?
C12 -0.00990(10) -0.0028(4) 0.6382(2) 0.0440(10) ? ? ?
C13 -0.08520(10) 0.0862(3) 0.58700(10) 0.0350(10) ? ? ?
H1 -0.2390(10) 0.679(3) 0.6180(10) 0.035(5) Uani ? ?
H2A -0.272(2) 0.323(4) 0.707(2) 0.065(7) Uani ? ?
H2B -0.346(2) 0.509(4) 0.712(2) 0.058(7) Uani ? ?
H3A -0.378(2) 0.107(4) 0.625(2) 0.065(7) Uani ? ?
H3B -0.457(2) 0.304(4) 0.632(2) 0.085(8) Uani ? ?
H4 -0.4190(10) 0.283(3) 0.4750(10) 0.045(5) Uani ? ?
H5 -0.2630(10) 0.086(3) 0.5260(10) 0.032(5) Uani ? ?
H7A -0.336(2) 0.642(4) 0.4720(10) 0.047(6) Uani ? ?
H7B -0.406(2) 0.645(3) 0.5510(10) 0.057(6) Uani ? ?
H9 -0.1060(10) 0.552(4) 0.6930(10) 0.041(5) Uani ? ?
H10 0.0200(10) 0.404(4) 0.7810(10) 0.051(6) Uani ? ?
H11 0.075(2) 0.054(4) 0.741(2) 0.063(7) Uani ? ?
H12 0.0140(10) -0.146(4) 0.6240(10) 0.045(6) Uani ? ?
H13 -0.1080(10) 0.014(3) 0.5360(10) 0.041(5) ? ? ?

loop_
_atom_type_symbol
_atom_type_scat_dispersion_real
_atom_type_scat_dispersion_imag
_atom_type_scat_source
C 0.002 0.002 'International Tables'
H 0.000 0.000 'International Tables'
O 0.008 0.006 'International Tables'
S 0.00? 0.00? 'International Tables'

loop_
_geom_angle_atom_site_label_1
_geom_angle_atom_site_label_2
_geom_angle_atom_site_label_3
_geom_angle_site_symmetry_1
_geom_angle_site_symmetry_2
_geom_angle_site_symmetry_3
_geom_angle
_geom_angle_publ_flag
S2 S1 C5 . . . 102.30(10) yes
S1 S2 S3 . . . 92.70(10) yes
S1 S2 O1 . . . 111.40(10) yes
S3 S2 O1 . . . 111.90(10) yes
S2 S3 C6 . . . 105.80(10) yes
C2 C1 C6 . . . 108.6(2) yes
C2 C1 C7 . . . 101.7(2) yes
C6 C1 C7 . . . 102.00(10) yes
C1 C2 C3 . . . 103.6(2) yes
C2 C3 C4 . . . 102.6(2) yes
C3 C4 C5 . . . 106.5(2) yes
C3 C4 C7 . . . 101.6(2) yes
C5 C4 C7 . . . 102.8(2) yes
S1 C5 C4 . . . 115.70(10) yes
S1 C5 C6 . . . 115.00(10) yes
C4 C5 C6 . . . 103.80(10) yes
S3 C6 C1 . . . 110.70(10) yes
S3 C6 C5 . . . 110.60(10) yes
C1 C6 C5 . . . 101.10(10) yes
S3 C6 C8 . . . 102.90(10) yes
C1 C6 C8 . . . 115.70(10) yes
C5 C6 C8 . . . 116.10(10) yes
C1 C7 C4 . . . 94.5(2) yes
C6 C8 C9 . . . 120.70(10) yes
C6 C8 C13 . . . 121.00(10) yes
C9 C8 C13 . . . 118.1(2) yes
C8 C9 C10 . . . 120.5(2) yes
C9 C10 C11 . . . 120.5(2) yes
C10 C11 C12 . . . 119.6(2) yes
C11 C12 C13 . . . 120.5(2) yes
C8 C13 C12 . . . 120.7(2) yes

loop_
_geom_bond_atom_site_label_1
_geom_bond_atom_site_label_2
_geom_bond_site_symmetry_1
_geom_bond_site_symmetry_2
_geom_bond_distance
_geom_bond_publ_flag
S1 S2 . . 2.0880(10) yes
S1 C5 . . 1.810(2) yes
S2 S3 . . 2.0900(10) yes
S2 O1 . . 1.470(2) yes
S3 C6 . . 1.857(2) yes
C1 C2 . . 1.542(3) yes
C1 C6 . . 1.550(2) yes
C1 C7 . . 1.528(3) yes
C2 C3 . . 1.542(3) yes
C3 C4 . . 1.534(3) yes
C4 C5 . . 1.549(3) yes
C4 C7 . . 1.522(3) yes
C5 C6 . . 1.566(2) yes
C6 C8 . . 1.513(2) yes
C8 C9 . . 1.390(2) yes
C8 C13 . . 1.389(2) yes
C9 C10 . . 1.388(3) yes
C10 C11 . . 1.369(3) yes
C11 C12 . . 1.372(3) yes
C12 C13 . . 1.385(3) yes
